data_7133808
loop_
_publ_author_name
'Wang, Hao'
'Sun, Xiao-Han'
'Wang, Tian-Tian'
'Li, Yu-Xin'
'Xu, Ying-Ming'
'Sun, Wen-Bin'

_publ_section_title
;
 Two-dimensional viologen-based lanthanide coordination polymers as
 multi-stimuli responsive materials to light and amines with a
 fluorescence response.
;
_journal_issue 85
_journal_name_full 'Chemical communications (Cambridge, England)'
_journal_page_first 12413
_journal_page_last 12416
_journal_paper_doi 10.1039/d4cc04356a
_journal_volume 60
_journal_year 2024
_chemical_formula_moiety 'C24 H22 N2 O9 Tb, N O3, 2(H2 O)'
_chemical_formula_sum 'C24 H26 N3 O14 Tb'
_chemical_formula_weight 739.40
_space_group_crystal_system orthorhombic
_space_group_IT_number 61
_space_group_name_Hall '-P 2ac 2ab'
_space_group_name_H-M_alt 'P b c a'
_atom_sites_solution_hydrogens mixed
_atom_sites_solution_primary dual
_audit_creation_date 2024-09-20
_audit_creation_method
;
Olex2 1.5
(compiled 2024.02.16 svn.r378c4104 for OlexSys, GUI svn.r6928)
;
_audit_update_record
;
2024-09-21 deposited with the CCDC.	2024-10-01 downloaded from the CCDC.
;
_cell_angle_alpha 90
_cell_angle_beta 90
_cell_angle_gamma 90
_cell_formula_units_Z 8
_cell_length_a 14.6366(3)
_cell_length_b 18.5358(3)
_cell_length_c 19.7866(3)
_cell_measurement_reflns_used 26494
_cell_measurement_temperature 150
_cell_measurement_theta_max 73.9380
_cell_measurement_theta_min 4.4040
_cell_volume 5368.13(16)
_computing_cell_refinement 'CrysAlisPro 1.171.41.49a (Rigaku OD, 2019)'
_computing_data_collection 'CrysAlisPro 1.171.41.49a (Rigaku OD, 2019)'
_computing_data_reduction 'CrysAlisPro 1.171.41.49a (Rigaku OD, 2019)'
_computing_molecular_graphics 'Olex2 1.5 (Dolomanov et al., 2009)'
_computing_publication_material 'Olex2 1.5 (Dolomanov et al., 2009)'
_computing_structure_refinement 'SHELXL 2018/3 (Sheldrick, 2015)'
_computing_structure_solution 'SHELXT 2018/2 (Sheldrick, 2018)'
_diffrn_ambient_temperature 150
_diffrn_detector 'Hybrid Pixel Array Detector'
_diffrn_detector_area_resol_mean 10.0000
_diffrn_detector_type HyPix
_diffrn_measured_fraction_theta_full 0.999
_diffrn_measured_fraction_theta_max 0.999
_diffrn_measurement_details
;
List of Runs (angles in degrees, time in seconds):

  # Type    Start    End  Width  t~exp~   \w     \q     \k     \f   Frames
#--------------------------------------------------------------------------
  1  \w    -23.00  42.00   0.50    0.05    --  -39.95  19.00 -60.00  130
  2  \w    -66.00  22.00   0.50    0.05    --  -39.95  57.00-150.00  176
  3  \w   -111.00 -14.00   0.50    0.05    --  -39.95 -57.00  60.00  194
  4  \w     68.00  94.00   0.50    0.05    --   39.95-178.00  90.00   52
  5  \w     84.00 126.00   0.50    0.05    --   39.95-178.00   0.00   84
  6  \w    -12.00 124.00   0.50    0.05    --   39.95  19.00-150.00  272
  7  \w     81.00 125.00   0.50    0.05    --   39.95 178.00 120.00   88
  8  \w   -162.00-108.00   0.50    0.20    --  -94.50 -45.00 -90.00  108
  9  \w   -131.00 -74.00   0.50    0.20    --  -94.50 -77.00 150.00  114
 10  \w    -50.00 -25.00   0.50    0.20    --  -94.50  45.00-180.00   50
 11  \w    -77.00 -25.00   0.50    0.20    --  -94.50 125.00-120.00  104
 12  \w    -60.00 -19.00   0.50    0.20    --  -94.50  77.00  30.00   82
 13  \w    -71.00 -45.00   0.50    0.20    --  -94.50  61.00  30.00   52
 14  \w    -86.00 -24.00   0.50    0.20    --  -94.50 125.00 150.00  124
 15  \w     92.00 178.00   0.50    0.20    --  108.87  45.00   0.00  172
 16  \w     34.00 111.00   0.50    0.20    --  108.87-125.00  90.00  154
 17  \w    104.00 170.00   0.50    0.20    --  108.87  45.00 -30.00  132
 18  \w     95.00 166.00   0.50    0.20    --  108.87 125.00  90.00  142
 19  \w    106.00 178.00   0.50    0.20    --  108.87  30.00-120.00  144
 20  \w     72.00 100.00   0.50    0.20    --  108.87  30.00-120.00   56
 21  \w     36.00  62.00   0.50    0.20    --  108.87 -61.00-120.00   52
 22  \w     29.00  89.00   0.50    0.20    --  108.87 -94.00 120.00  120
 23  \w     47.00 110.00   0.50    0.20    --  108.87-125.00  60.00  126
 24  \w     73.00 111.00   0.50    0.20    --  108.87-125.00 -90.00   76
 25  \w     34.00  59.00   0.50    0.20    --  108.87 -61.00 120.00   50
 26  \w    135.00 161.00   0.50    0.20    --  108.87 125.00-150.00   52
 27  \w     77.00 105.00   0.50    0.20    --  108.87 -94.00-120.00   56
 28  \w     37.00  62.00   0.50    0.20    --  108.87 -77.00 120.00   50
 29  \w     69.00 100.00   0.50    0.20    --  108.87 -77.00 120.00   62
 30  \w     80.00 116.00   0.50    0.20    --  108.87  45.00 -60.00   72
 31  \w     99.00 132.00   0.50    0.20    --  108.87-153.00-131.02   66
 32  \w     53.00  84.00   0.50    0.20    --  108.87-153.00-131.02   62
 33  \w     34.00  71.00   0.50    0.20    --  108.87 -61.00-150.00   74
 34  \w    128.00 162.00   0.50    0.20    --  108.87  45.00  90.00   68
 35  \w     63.00 111.00   0.50    0.20    --  108.87-125.00  30.00   96
 36  \w    104.00 155.00   0.50    0.20    --  108.87 125.00-180.00  102
 37  \w     65.00 111.00   0.50    0.20    --  108.87-125.00   0.00   92
 38  \w     98.00 124.00   0.50    0.20    --  108.87 125.00-150.00   52
 39  \w     83.00 108.00   0.50    0.20    --  108.87  45.00  90.00   50
 40  \w     46.00  71.00   0.50    0.20    --  108.87 -61.00 -90.00   50
 41  \w    120.00 175.00   0.50    0.20    --  108.87  45.00 -60.00  110
 42  \w     36.00 107.00   0.50    0.20    --  108.87-109.00 123.28  142
 43  \w     37.00 107.00   0.50    0.20    --  108.87-102.00-125.12  140
;
_diffrn_measurement_device 'four-circle diffractometer'
_diffrn_measurement_device_type 'XtaLAB Synergy, Dualflex, HyPix'
_diffrn_measurement_method '\w scans'
_diffrn_orient_matrix_type 'CrysAlisPro convention (1999,Acta A55,543-557)'
_diffrn_orient_matrix_UB_11 0.0197965000
_diffrn_orient_matrix_UB_12 0.0597480000
_diffrn_orient_matrix_UB_13 0.0521079000
_diffrn_orient_matrix_UB_21 0.0631076000
_diffrn_orient_matrix_UB_22 0.0378837000
_diffrn_orient_matrix_UB_23 -0.0512308000
_diffrn_orient_matrix_UB_31 -0.0818789000
_diffrn_orient_matrix_UB_32 0.0435986000
_diffrn_orient_matrix_UB_33 -0.0269020000
_diffrn_radiation_monochromator mirror
_diffrn_radiation_probe x-ray
_diffrn_radiation_type 'Cu K\a'
_diffrn_radiation_wavelength 1.54184
_diffrn_reflns_av_R_equivalents 0.0763
_diffrn_reflns_av_unetI/netI 0.0323
_diffrn_reflns_Laue_measured_fraction_full 0.999
_diffrn_reflns_Laue_measured_fraction_max 0.999
_diffrn_reflns_limit_h_max 17
_diffrn_reflns_limit_h_min -17
_diffrn_reflns_limit_k_max 22
_diffrn_reflns_limit_k_min -21
_diffrn_reflns_limit_l_max 23
_diffrn_reflns_limit_l_min -23
_diffrn_reflns_number 55701
_diffrn_reflns_point_group_measured_fraction_full 0.999
_diffrn_reflns_point_group_measured_fraction_max 0.999
_diffrn_reflns_theta_full 67.684
_diffrn_reflns_theta_max 68.240
_diffrn_reflns_theta_min 4.451
_diffrn_source 'micro-focus sealed X-ray tube'
_diffrn_source_type 'PhotonJet (Cu) X-ray Source'
_exptl_absorpt_coefficient_mu 13.658
_exptl_absorpt_correction_T_max 1.00000
_exptl_absorpt_correction_T_min 0.50286
_exptl_absorpt_correction_type multi-scan
_exptl_absorpt_process_details
;
CrysAlisPro 1.171.41.49a (Rigaku Oxford Diffraction, 2019)
Empirical absorption correction using spherical harmonics,
 implemented in SCALE3 ABSPACK scaling algorithm.
;
_exptl_crystal_colour colourless
_exptl_crystal_colour_primary colourless
_exptl_crystal_density_diffrn 1.830
_exptl_crystal_description block
_exptl_crystal_F_000 2944
_exptl_crystal_size_max 0.1
_exptl_crystal_size_mid 0.1
_exptl_crystal_size_min 0.1
_refine_diff_density_max 1.103
_refine_diff_density_min -0.936
_refine_diff_density_rms 0.099
_refine_ls_extinction_method none
_refine_ls_goodness_of_fit_ref 1.042
_refine_ls_hydrogen_treatment constr
_refine_ls_matrix_type full
_refine_ls_number_parameters 433
_refine_ls_number_reflns 4917
_refine_ls_number_restraints 176
_refine_ls_restrained_S_all 1.051
_refine_ls_R_factor_all 0.0420
_refine_ls_R_factor_gt 0.0356
_refine_ls_shift/su_max 0.003
_refine_ls_shift/su_mean 0.000
_refine_ls_structure_factor_coef Fsqd
_refine_ls_weighting_details 'w=1/[\s^2^(Fo^2^)+(0.0558P)^2^+6.3103P] where P=(Fo^2^+2Fc^2^)/3'
_refine_ls_weighting_scheme calc
_refine_ls_wR_factor_gt 0.0920
_refine_ls_wR_factor_ref 0.0959
_reflns_Friedel_coverage 0.000
_reflns_number_gt 4221
_reflns_number_total 4917
_reflns_threshold_expression 'I > 2\s(I)'
_cod_data_source_file d4cc04356a2.cif
_cod_data_source_block 2
_cod_depositor_comments 'Adding full bibliography for 7133807--7133808.cif.'
_cod_database_code 7133808
_shelx_shelxl_version_number 2018/3
_chemical_oxdiff_formula 'C H O N'
_shelx_space_group_comment
;
The symmetry employed for this shelxl refinement is uniquely defined
by the following loop, which should always be used as a source of
symmetry information in preference to the above space-group names.
They are only intended as comments.
;
_shelx_estimated_absorpt_t_max 0.342
_shelx_estimated_absorpt_t_min 0.342
_reflns_odcompleteness_completeness 100.00
_reflns_odcompleteness_iscentric 1
_reflns_odcompleteness_theta 66.97
_olex2_refinement_description
;
1. Fixed Uiso
 At 1.2 times of:
  All C(H) groups, All C(H,H) groups
 At 1.5 times of:
  All O(H,H) groups
2. Restrained distances
 N3-O3 = N3-O7
 1.25 with sigma of 0.02
 N3-O13
 1.24 with sigma of 0.02
 N2-O15 = N2-O17
 1.25 with sigma of 0.02
 N2-O2
 1.24 with sigma of 0.02
 N3-O3 \\sim N3-O13 \\sim N3-O7
 with sigma of 0.02
 O3-O13 \\sim O13-O7 \\sim O7-O3
 with sigma of 0.04
 N2-O15 \\sim N2-O2 \\sim N2-O17
 with sigma of 0.02
 O15-O2 \\sim O2-O17 \\sim O17-O15
 with sigma of 0.04
3. Restrained planarity
 N3, O3, O13, O7
 with sigma of 0.1
 N2, O15, O2, O17
 with sigma of 0.1
4. Uiso/Uaniso restraints and constraints
N3 \\sim O3 \\sim O13 \\sim O7: within 2A with sigma of 0.04 and sigma for
terminal atoms of 0.08 within 2A
O13 \\sim N3 \\sim O7 \\sim O3: within 3A with sigma of 0.01 and sigma for
terminal atoms of 0.02 within 3A
N2 \\sim O15 \\sim O2 \\sim O17: within 2A with sigma of 0.04 and sigma for
terminal atoms of 0.08 within 2A
Uanis(O5) \\sim Ueq: with sigma of 0.001 and sigma for terminal atoms of 0.002
Uanis(O11) \\sim Ueq: with sigma of 0.001 and sigma for terminal atoms of 0.002
Uanis(O19) \\sim Ueq: with sigma of 0.001 and sigma for terminal atoms of 0.002
Uanis(O7) \\sim Ueq, Uanis(N3) \\sim Ueq, Uanis(O3) \\sim Ueq, Uanis(O13) \\sim
Ueq: with sigma of 0.01 and sigma for terminal atoms of 0.02
Uanis(N2) \\sim Ueq, Uanis(O15) \\sim Ueq, Uanis(O2) \\sim Ueq, Uanis(O17)
\\sim Ueq: with sigma of 0.01 and sigma for terminal atoms of 0.02
5. Rigid body (RIGU) restrains
 N3, O3, O13, O7
 with sigma for 1-2 distances of 0.004 and sigma for 1-3 distances of 0.004
 O13, N3, O3, O7
 with sigma for 1-2 distances of 0.0001 and sigma for 1-3 distances of 0.0002
 N2, O15, O2, O17
 with sigma for 1-2 distances of 0.004 and sigma for 1-3 distances of 0.004
 O17, N2, O15, O2
 with sigma for 1-2 distances of 0.0001 and sigma for 1-3 distances of 0.0002
6. Others
 Fixed Sof: N3(0.5) O3(0.5) O13(0.5) O7(0.5) N2(0.5) O15(0.5) O2(0.5) O17(0.5)
 O5(0.5) H5C(0.5) H5D(0.5) O9(0.5) H9C(0.5) H9D(0.5) O11(0.5) H11C(0.5)
 H11D(0.5) O19(0.5) H19A(0.5) H19B(0.5)
7.a Riding coordinates:
 O18(H18A,H18B), O5(H5C,H5D), O9(H9C,H9D), O11(H11C,H11D), O19(H19A,H19B)
7.b Secondary CH2 refined with riding coordinates:
 C9(H9A,H9B), C5(H5A,H5B), C11(H11A,H11B), C23(H23A,H23B)
7.c Aromatic/amide H refined with riding coordinates:
 C8(H8), C14(H14), C18(H18), C22(H22), C24(H24), C3(H3), C13(H13), C7(H7),
 C2(H2), C17(H17), C19(H19), C21(H21)
;
_olex2_submission_special_instructions 'No special instructions were received'
_oxdiff_exptl_absorpt_empirical_details
;
Empirical correction (ABSPACK) includes:
- Absorption correction using spherical harmonics
- Frame scaling
;
_oxdiff_exptl_absorpt_empirical_full_max 2.394
_oxdiff_exptl_absorpt_empirical_full_min 0.713

loop_
_space_group_symop_operation_xyz
'x, y, z'
'-x+1/2, -y, z+1/2'
'-x, y+1/2, -z+1/2'
'x+1/2, -y+1/2, -z'
'-x, -y, -z'
'x-1/2, y, -z-1/2'
'x, -y-1/2, z-1/2'
'-x-1/2, y-1/2, z'

loop_
_atom_site_label
_atom_site_type_symbol
_atom_site_fract_x
_atom_site_fract_y
_atom_site_fract_z
_atom_site_U_iso_or_equiv
_atom_site_adp_type
_atom_site_occupancy
_atom_site_site_symmetry_order
_atom_site_calc_flag
_atom_site_refinement_flags_posn
_atom_site_refinement_flags_adp
_atom_site_refinement_flags_occupancy
_atom_site_disorder_assembly
_atom_site_disorder_group
Tb1 Tb 0.58196(2) 0.53489(2) 0.39992(2) 0.02278(10) Uani 1 1 d . . . . .
O1 O 0.6278(2) 0.49585(18) 0.50406(14) 0.0441(7) Uani 1 1 d . . . . .
O4 O 0.7445(2) 0.93036(16) 0.89752(13) 0.0359(6) Uani 1 1 d . . . . .
O6 O 0.4927(2) 0.96624(14) 0.19274(14) 0.0379(7) Uani 1 1 d . . . . .
O8 O 0.4829(2) 0.91464(15) 0.09304(14) 0.0408(7) Uani 1 1 d . . . . .
O10 O 0.5853(2) 0.62214(16) 0.32031(16) 0.0421(7) Uani 1 1 d . . . . .
O12 O 0.57398(19) 0.43635(19) 0.59129(16) 0.0427(7) Uani 1 1 d . . . . .
O14 O 0.6743(2) 0.59913(16) 0.23174(17) 0.0498(8) Uani 1 1 d . . . . .
O16 O 0.7049(2) 1.03389(14) 0.85234(16) 0.0408(7) Uani 1 1 d . . . . .
N1 N 0.8799(2) 0.8636(2) 0.79480(18) 0.0367(8) Uani 1 1 d . . . . .
O18 O 0.5783(2) 0.63708(19) 0.47328(19) 0.0556(9) Uani 1 1 d . . . . .
H18A H 0.538396 0.667006 0.459071 0.083 Uiso 1 1 d R U . . .
H18B H 0.628756 0.660006 0.470511 0.083 Uiso 1 1 d R U . . .
N4 N 0.8009(2) 0.5566(2) 0.60012(18) 0.0391(8) Uani 1 1 d . . . . .
C1 C 0.5405(3) 0.84313(19) 0.18370(18) 0.0274(7) Uani 1 1 d . . . . .
C4 C 0.5963(2) 0.71096(19) 0.23664(18) 0.0258(7) Uani 1 1 d . . . . .
C6 C 0.6382(3) 0.45815(18) 0.55503(18) 0.0264(8) Uani 1 1 d . . . . .
C8 C 0.5488(3) 0.8341(2) 0.2530(2) 0.0312(8) Uani 1 1 d . . . . .
H8 H 0.536831 0.873406 0.282494 0.037 Uiso 1 1 calc R U . . .
C10 C 0.5041(3) 0.9122(2) 0.15573(19) 0.0303(8) Uani 1 1 d . . . . .
C12 C 0.7629(3) 0.9843(2) 0.8616(2) 0.0340(8) Uani 1 1 d . . . . .
C14 C 0.5915(3) 0.7210(2) 0.1672(2) 0.0327(8) Uani 1 1 d . . . . .
H14 H 0.608479 0.682955 0.137565 0.039 Uiso 1 1 calc R U . . .
C16 C 0.8122(3) 0.6794(2) 0.6785(2) 0.0381(9) Uani 1 1 d . . . . .
C18 C 0.5747(3) 0.7678(2) 0.2795(2) 0.0314(8) Uani 1 1 d . . . . .
H18 H 0.577543 0.761312 0.327038 0.038 Uiso 1 1 calc R U . . .
C20 C 0.6222(3) 0.63766(19) 0.2641(2) 0.0299(8) Uani 1 1 d . . . . .
C22 C 0.8187(3) 0.7462(3) 0.7888(2) 0.0436(10) Uani 1 1 d . . . . .
H22 H 0.793017 0.705549 0.811091 0.052 Uiso 1 1 calc R U . . .
C24 C 0.8188(3) 0.5512(3) 0.6667(2) 0.0457(11) Uani 1 1 d . . . . .
H24 H 0.828298 0.504960 0.686185 0.055 Uiso 1 1 calc R U . . .
C3 C 0.5621(3) 0.7862(2) 0.1411(2) 0.0348(9) Uani 1 1 d . . . . .
H3 H 0.556568 0.791975 0.093582 0.042 Uiso 1 1 calc R U . . .
C13 C 0.7890(3) 0.6824(3) 0.6103(2) 0.0467(11) Uani 1 1 d . . . . .
H13 H 0.776656 0.727806 0.589925 0.056 Uiso 1 1 calc R U . . .
C7 C 0.8448(3) 0.8051(3) 0.8257(2) 0.0461(11) Uani 1 1 d . . . . .
H7 H 0.838029 0.804795 0.873486 0.055 Uiso 1 1 calc R U . . .
C15 C 0.8293(3) 0.7451(2) 0.7189(2) 0.0370(9) Uani 1 1 d . . . . .
C2 C 0.8876(3) 0.8655(2) 0.7275(2) 0.0367(9) Uani 1 1 d . . . . .
H2 H 0.909968 0.907820 0.706151 0.044 Uiso 1 1 calc R U . . .
C17 C 0.8234(3) 0.6114(2) 0.7066(2) 0.0459(11) Uani 1 1 d . . . . .
H17 H 0.834259 0.606561 0.753737 0.055 Uiso 1 1 calc R U . . .
C9 C 0.7343(3) 0.4356(2) 0.5744(2) 0.0389(9) Uani 1 1 d . . . . .
H9A H 0.736185 0.426414 0.623627 0.047 Uiso 1 1 calc R U . . .
H9B H 0.748984 0.389699 0.551157 0.047 Uiso 1 1 calc R U . . .
C19 C 0.7839(3) 0.6206(3) 0.5720(2) 0.0459(11) Uani 1 1 d . . . . .
H19 H 0.768213 0.623527 0.525459 0.055 Uiso 1 1 calc R U . . .
C5 C 0.9150(3) 0.9252(3) 0.8346(3) 0.0470(11) Uani 1 1 d . . . . .
H5A H 0.977393 0.937101 0.818793 0.056 Uiso 1 1 calc R U . . .
H5B H 0.919317 0.910714 0.882650 0.056 Uiso 1 1 calc R U . . .
C21 C 0.8636(3) 0.8073(2) 0.6890(2) 0.0391(9) Uani 1 1 d . . . . .
H21 H 0.870432 0.809465 0.641267 0.047 Uiso 1 1 calc R U . . .
C11 C 0.8553(3) 0.9921(3) 0.8291(2) 0.0455(11) Uani 1 1 d . . . . .
H11A H 0.887633 1.033101 0.850474 0.055 Uiso 1 1 calc R U . . .
H11B H 0.846762 1.003898 0.780749 0.055 Uiso 1 1 calc R U . . .
C23 C 0.8068(3) 0.4907(3) 0.5569(3) 0.0449(10) Uani 1 1 d . . . . .
H23A H 0.867893 0.468468 0.562471 0.054 Uiso 1 1 calc R U . . .
H23B H 0.800103 0.504755 0.508879 0.054 Uiso 1 1 calc R U . . .
N3 N 0.5235(13) 0.8868(11) 0.4751(10) 0.184(4) Uani 0.5 1 d D U P A 1
O3 O 0.4969(15) 0.8412(12) 0.5151(12) 0.204(5) Uani 0.5 1 d D U P A 1
O13 O 0.5948(13) 0.8724(12) 0.4466(12) 0.200(4) Uani 0.5 1 d D U P A 1
O7 O 0.4916(14) 0.9467(10) 0.4699(12) 0.198(5) Uani 0.5 1 d D U P A 1
N2 N 0.5083(13) 0.8466(11) 0.4697(9) 0.170(4) Uani 0.5 1 d D U P B 2
O15 O 0.5309(19) 0.7841(11) 0.4593(11) 0.233(6) Uani 0.5 1 d D U P B 2
O2 O 0.4513(11) 0.8561(11) 0.5139(7) 0.147(3) Uani 0.5 1 d D U P B 2
O17 O 0.5152(12) 0.8875(10) 0.4225(9) 0.160(4) Uani 0.5 1 d D U P B 2
O5 O 0.9084(9) 0.7824(8) 0.5112(8) 0.131(5) Uani 0.5 1 d . U P C 1
H5C H 0.883862 0.740248 0.504427 0.197 Uiso 0.5 1 d R U P C 1
H5D H 0.952682 0.774238 0.539507 0.197 Uiso 0.5 1 d R U P C 1
O9 O 0.6866(9) 0.7578(5) 0.4680(8) 0.134(5) Uani 0.5 1 d . . P D 2
H9C H 0.723626 0.789571 0.450781 0.201 Uiso 0.5 1 d R U P D 2
H9D H 0.635547 0.781141 0.473731 0.201 Uiso 0.5 1 d R U P D 2
O11 O 0.8625(7) 0.7997(6) 0.4677(6) 0.091(3) Uani 0.5 1 d . U P E 2
H11C H 0.889957 0.763494 0.486989 0.137 Uiso 0.5 1 d R U P E 2
H11D H 0.906747 0.827484 0.453999 0.137 Uiso 0.5 1 d R U P E 2
O19 O 0.7707(12) 0.8312(9) 0.4266(9) 0.169(6) Uani 0.5 1 d . U P F 1
H19A H 0.813777 0.815709 0.453212 0.254 Uiso 0.5 1 d R U P F 1
H19B H 0.722397 0.833039 0.452092 0.254 Uiso 0.5 1 d R U P F 1

loop_
_atom_site_aniso_label
_atom_site_aniso_U_11
_atom_site_aniso_U_22
_atom_site_aniso_U_33
_atom_site_aniso_U_23
_atom_site_aniso_U_13
_atom_site_aniso_U_12
Tb1 0.03112(15) 0.01906(14) 0.01816(13) 0.00153(7) 0.00002(8) -0.00079(8)
O1 0.0550(19) 0.0540(19) 0.0234(13) 0.0120(13) -0.0069(13) 0.0033(15)
O4 0.0356(15) 0.0401(16) 0.0320(14) 0.0064(12) 0.0072(11) 0.0023(13)
O6 0.0558(18) 0.0270(14) 0.0309(14) 0.0023(11) -0.0057(13) 0.0079(12)
O8 0.066(2) 0.0267(14) 0.0302(14) 0.0037(11) -0.0052(13) 0.0112(13)
O10 0.0503(18) 0.0325(15) 0.0436(17) 0.0217(13) 0.0068(13) 0.0021(12)
O12 0.0356(16) 0.0440(18) 0.0486(18) 0.0170(14) 0.0113(13) 0.0049(13)
O14 0.071(2) 0.0283(15) 0.0503(18) 0.0020(14) 0.0082(16) 0.0145(15)
O16 0.0450(17) 0.0321(16) 0.0452(17) 0.0074(12) 0.0053(14) -0.0021(12)
N1 0.0259(16) 0.048(2) 0.0365(18) 0.0075(15) 0.0050(14) 0.0071(14)
O18 0.068(2) 0.0442(18) 0.054(2) -0.0235(16) 0.0014(16) 0.0009(16)
N4 0.0307(18) 0.042(2) 0.044(2) 0.0096(15) -0.0021(14) -0.0049(15)
C1 0.0288(18) 0.0236(17) 0.0297(18) 0.0065(14) 0.0025(14) -0.0015(14)
C4 0.0250(17) 0.0247(17) 0.0276(18) 0.0044(14) 0.0002(14) -0.0033(14)
C6 0.033(2) 0.0246(17) 0.0219(17) -0.0002(14) -0.0031(15) 0.0005(14)
C8 0.038(2) 0.0251(18) 0.0305(19) -0.0008(15) -0.0024(16) 0.0010(16)
C10 0.0338(19) 0.028(2) 0.0293(18) 0.0050(15) 0.0009(15) -0.0021(15)
C12 0.037(2) 0.037(2) 0.0281(19) -0.0015(16) 0.0006(16) -0.0050(18)
C14 0.045(2) 0.0246(18) 0.0288(19) 0.0002(15) 0.0012(16) 0.0023(16)
C16 0.030(2) 0.042(2) 0.041(2) 0.0148(18) -0.0022(17) 0.0045(17)
C18 0.042(2) 0.0262(19) 0.0258(18) 0.0049(15) -0.0020(15) 0.0005(15)
C20 0.035(2) 0.0209(18) 0.034(2) 0.0060(15) -0.0036(16) -0.0039(15)
C22 0.040(2) 0.049(3) 0.042(2) 0.018(2) 0.0085(19) 0.0002(19)
C24 0.048(3) 0.040(2) 0.049(3) 0.019(2) -0.011(2) -0.002(2)
C3 0.048(2) 0.031(2) 0.0263(19) 0.0050(16) 0.0026(16) 0.0051(17)
C13 0.055(3) 0.044(3) 0.041(2) 0.018(2) -0.005(2) 0.005(2)
C7 0.045(2) 0.058(3) 0.036(2) 0.012(2) 0.0058(19) 0.006(2)
C15 0.030(2) 0.041(2) 0.040(2) 0.0159(18) -0.0023(16) 0.0078(17)
C2 0.034(2) 0.038(2) 0.039(2) 0.0100(18) 0.0062(17) 0.0050(17)
C17 0.053(3) 0.043(2) 0.041(2) 0.016(2) -0.014(2) -0.005(2)
C9 0.032(2) 0.038(2) 0.047(2) 0.0053(19) -0.0011(17) 0.0012(17)
C19 0.049(3) 0.050(3) 0.039(2) 0.017(2) -0.0050(19) -0.003(2)
C5 0.032(2) 0.066(3) 0.043(3) -0.002(2) 0.0036(18) -0.004(2)
C21 0.042(2) 0.041(2) 0.034(2) 0.0143(18) 0.0050(17) 0.0076(18)
C11 0.042(2) 0.047(3) 0.048(3) 0.002(2) 0.011(2) -0.008(2)
C23 0.032(2) 0.050(3) 0.053(3) 0.000(2) 0.0018(19) 0.0010(19)
N3 0.182(6) 0.188(5) 0.183(7) -0.003(5) -0.024(5) 0.015(4)
O3 0.198(8) 0.200(6) 0.213(8) 0.016(5) -0.003(6) 0.027(5)
O13 0.194(6) 0.190(7) 0.216(9) 0.009(6) -0.004(5) 0.022(5)
O7 0.185(8) 0.190(5) 0.220(10) 0.007(5) -0.010(6) 0.018(5)
N2 0.174(7) 0.205(5) 0.131(5) 0.004(4) 0.026(4) 0.010(5)
O15 0.327(15) 0.211(5) 0.162(9) 0.019(5) 0.097(9) 0.042(6)
O2 0.127(6) 0.218(6) 0.095(5) -0.013(5) -0.015(4) -0.005(6)
O17 0.154(9) 0.201(6) 0.126(5) -0.001(5) 0.010(5) -0.007(6)
O5 0.132(5) 0.131(5) 0.131(5) -0.001(2) 0.002(2) -0.004(2)
O9 0.134(10) 0.046(5) 0.222(15) -0.002(7) -0.059(10) -0.022(6)
O11 0.090(3) 0.089(3) 0.093(3) -0.002(2) 0.003(2) -0.002(2)
O19 0.171(6) 0.169(6) 0.168(6) -0.001(2) 0.001(2) -0.001(2)

loop_
_atom_type_symbol
_atom_type_description
_atom_type_scat_dispersion_real
_atom_type_scat_dispersion_imag
_atom_type_scat_source
C C 0.0181 0.0091 'International Tables Vol C Tables 4.2.6.8 and 6.1.1.4'
H H 0.0000 0.0000 'International Tables Vol C Tables 4.2.6.8 and 6.1.1.4'
N N 0.0311 0.0180 'International Tables Vol C Tables 4.2.6.8 and 6.1.1.4'
O O 0.0492 0.0322 'International Tables Vol C Tables 4.2.6.8 and 6.1.1.4'
Tb Tb -9.1472 9.1891 'International Tables Vol C Tables 4.2.6.8 and 6.1.1.4'

loop_
_geom_angle_atom_site_label_1
_geom_angle_atom_site_label_2
_geom_angle_atom_site_label_3
_geom_angle
_geom_angle_site_symmetry_1
_geom_angle_site_symmetry_3
_geom_angle_publ_flag
O1 Tb1 O4 79.44(10) . 7_575 ?
O1 Tb1 O6 129.23(10) . 3_645 ?
O1 Tb1 O8 76.84(11) . 3_645 ?
O1 Tb1 O12 106.88(11) . 5_666 ?
O1 Tb1 O16 88.01(11) . 7_575 ?
O1 Tb1 O18 73.12(13) . . ?
O1 Tb1 C10 103.16(11) . 3_645 ?
O1 Tb1 C12 85.72(11) . 7_575 ?
O4 Tb1 O6 122.95(10) 7_575 3_645 ?
O4 Tb1 C10 129.30(10) 7_575 3_645 ?
O4 Tb1 C12 26.87(11) 7_575 7_575 ?
O6 Tb1 C10 26.30(10) 3_645 3_645 ?
O6 Tb1 C12 98.77(11) 3_645 7_575 ?
O8 Tb1 O4 128.23(11) 3_645 7_575 ?
O8 Tb1 O6 53.12(9) 3_645 3_645 ?
O8 Tb1 C10 26.87(10) 3_645 3_645 ?
O8 Tb1 C12 105.74(12) 3_645 7_575 ?
O10 Tb1 O1 148.18(12) . . ?
O10 Tb1 O4 77.22(10) . 7_575 ?
O10 Tb1 O6 82.03(11) . 3_645 ?
O10 Tb1 O8 134.92(11) . 3_645 ?
O10 Tb1 O12 84.83(10) . 5_666 ?
O10 Tb1 O16 95.21(11) . 7_575 ?
O10 Tb1 O18 81.74(14) . . ?
O10 Tb1 C10 108.32(12) . 3_645 ?
O10 Tb1 C12 83.16(11) . 7_575 ?
O12 Tb1 O4 151.57(12) 5_666 7_575 ?
O12 Tb1 O6 75.15(12) 5_666 3_645 ?
O12 Tb1 O8 79.86(12) 5_666 3_645 ?
O12 Tb1 O16 151.46(12) 5_666 7_575 ?
O12 Tb1 O18 75.70(13) 5_666 . ?
O12 Tb1 C10 77.19(12) 5_666 3_645 ?
O12 Tb1 C12 167.21(11) 5_666 7_575 ?
O16 Tb1 O4 53.63(10) 7_575 7_575 ?
O16 Tb1 O6 76.60(11) 7_575 3_645 ?
O16 Tb1 O8 80.10(11) 7_575 3_645 ?
O16 Tb1 C10 75.73(10) 7_575 3_645 ?
O16 Tb1 C12 27.02(11) 7_575 7_575 ?
O18 Tb1 O4 80.00(11) . 7_575 ?
O18 Tb1 O6 147.68(11) . 3_645 ?
O18 Tb1 O8 133.24(12) . 3_645 ?
O18 Tb1 O16 132.65(11) . 7_575 ?
O18 Tb1 C10 150.03(12) . 3_645 ?
O18 Tb1 C12 106.81(12) . 7_575 ?
C12 Tb1 C10 102.46(12) 7_575 3_645 ?
C6 O1 Tb1 162.0(3) . . ?
C12 O4 Tb1 90.6(2) . 7_576 ?
C10 O6 Tb1 92.1(2) . 3_655 ?
C10 O8 Tb1 94.1(2) . 3_655 ?
C20 O10 Tb1 141.5(3) . . ?
C6 O12 Tb1 134.4(3) . 5_666 ?
C12 O16 Tb1 93.5(2) . 7_576 ?
C7 N1 C5 120.8(4) . . ?
C2 N1 C7 120.4(4) . . ?
C2 N1 C5 118.8(4) . . ?
Tb1 O18 H18A 109.3 . . ?
Tb1 O18 H18B 109.6 . . ?
H18A O18 H18B 104.3 . . ?
C24 N4 C23 119.2(4) . . ?
C19 N4 C24 120.7(4) . . ?
C19 N4 C23 119.9(4) . . ?
C8 C1 C10 120.1(3) . . ?
C8 C1 C3 119.2(3) . . ?
C3 C1 C10 120.6(3) . . ?
C14 C4 C18 119.4(3) . . ?
C14 C4 C20 119.3(3) . . ?
C18 C4 C20 121.3(3) . . ?
O1 C6 O12 124.0(4) . . ?
O1 C6 C9 118.4(4) . . ?
O12 C6 C9 117.6(3) . . ?
C1 C8 H8 119.9 . . ?
C1 C8 C18 120.3(4) . . ?
C18 C8 H8 119.9 . . ?
O6 C10 Tb1 61.6(2) . 3_655 ?
O6 C10 O8 120.4(3) . . ?
O6 C10 C1 121.1(3) . . ?
O8 C10 Tb1 59.03(19) . 3_655 ?
O8 C10 C1 118.4(3) . . ?
C1 C10 Tb1 174.0(3) . 3_655 ?
O4 C12 Tb1 62.5(2) . 7_576 ?
O4 C12 O16 121.1(4) . . ?
O4 C12 C11 120.8(4) . . ?
O16 C12 Tb1 59.5(2) . 7_576 ?
O16 C12 C11 118.1(4) . . ?
C11 C12 Tb1 170.4(3) . 7_576 ?
C4 C14 H14 119.9 . . ?
C3 C14 C4 120.2(4) . . ?
C3 C14 H14 119.9 . . ?
C13 C16 C15 122.2(4) . . ?
C17 C16 C13 117.0(4) . . ?
C17 C16 C15 120.7(4) . . ?
C4 C18 H18 119.9 . . ?
C8 C18 C4 120.2(4) . . ?
C8 C18 H18 119.9 . . ?
O10 C20 C4 114.3(3) . . ?
O14 C20 O10 126.2(4) . . ?
O14 C20 C4 119.4(3) . . ?
C7 C22 H22 119.6 . . ?
C7 C22 C15 120.7(4) . . ?
C15 C22 H22 119.6 . . ?
N4 C24 H24 119.5 . . ?
N4 C24 C17 120.9(4) . . ?
C17 C24 H24 119.5 . . ?
C1 C3 H3 119.7 . . ?
C14 C3 C1 120.6(4) . . ?
C14 C3 H3 119.7 . . ?
C16 C13 H13 119.5 . . ?
C19 C13 C16 120.9(4) . . ?
C19 C13 H13 119.5 . . ?
N1 C7 C22 120.4(4) . . ?
N1 C7 H7 119.8 . . ?
C22 C7 H7 119.8 . . ?
C22 C15 C16 122.0(4) . . ?
C21 C15 C16 121.0(4) . . ?
C21 C15 C22 116.8(4) . . ?
N1 C2 H2 119.5 . . ?
N1 C2 C21 120.9(4) . . ?
C21 C2 H2 119.5 . . ?
C16 C17 H17 119.9 . . ?
C24 C17 C16 120.2(4) . . ?
C24 C17 H17 119.9 . . ?
C6 C9 H9A 108.7 . . ?
C6 C9 H9B 108.7 . . ?
H9A C9 H9B 107.6 . . ?
C23 C9 C6 114.0(4) . . ?
C23 C9 H9A 108.7 . . ?
C23 C9 H9B 108.7 . . ?
N4 C19 C13 120.0(4) . . ?
N4 C19 H19 120.0 . . ?
C13 C19 H19 120.0 . . ?
N1 C5 H5A 109.0 . . ?
N1 C5 H5B 109.0 . . ?
N1 C5 C11 113.1(4) . . ?
H5A C5 H5B 107.8 . . ?
C11 C5 H5A 109.0 . . ?
C11 C5 H5B 109.0 . . ?
C15 C21 H21 119.7 . . ?
C2 C21 C15 120.7(4) . . ?
C2 C21 H21 119.7 . . ?
C12 C11 C5 114.1(4) . . ?
C12 C11 H11A 108.7 . . ?
C12 C11 H11B 108.7 . . ?
C5 C11 H11A 108.7 . . ?
C5 C11 H11B 108.7 . . ?
H11A C11 H11B 107.6 . . ?
N4 C23 C9 112.4(4) . . ?
N4 C23 H23A 109.1 . . ?
N4 C23 H23B 109.1 . . ?
C9 C23 H23A 109.1 . . ?
C9 C23 H23B 109.1 . . ?
H23A C23 H23B 107.9 . . ?
O13 N3 O3 115.0(18) . . ?
O7 N3 O3 124.6(19) . . ?
O7 N3 O13 119.5(19) . . ?
O2 N2 O15 116.1(17) . . ?
O17 N2 O15 116.3(17) . . ?
O17 N2 O2 121.4(17) . . ?
H5C O5 H5D 104.5 . . ?
H9C O9 H9D 104.5 . . ?
H11C O11 H11D 104.5 . . ?
H19A O19 H19B 104.5 . . ?

loop_
_geom_bond_atom_site_label_1
_geom_bond_atom_site_label_2
_geom_bond_distance
_geom_bond_site_symmetry_2
_geom_bond_publ_flag
Tb1 O1 2.285(3) . ?
Tb1 O4 2.465(3) 7_575 ?
Tb1 O6 2.485(3) 3_645 ?
Tb1 O8 2.427(3) 3_645 ?
Tb1 O10 2.258(3) . ?
Tb1 O12 2.350(3) 5_666 ?
Tb1 O16 2.398(3) 7_575 ?
Tb1 O18 2.387(3) . ?
Tb1 C10 2.823(4) 3_645 ?
Tb1 C12 2.778(4) 7_575 ?
O1 C6 1.236(5) . ?
O4 C12 1.256(5) . ?
O6 C10 1.252(5) . ?
O8 C10 1.279(5) . ?
O10 C20 1.269(5) . ?
O12 C6 1.249(5) . ?
O14 C20 1.226(5) . ?
O16 C12 1.265(5) . ?
N1 C7 1.347(6) . ?
N1 C2 1.337(5) . ?
N1 C5 1.478(6) . ?
O18 H18A 0.8528 . ?
O18 H18B 0.8544 . ?
N4 C24 1.346(6) . ?
N4 C19 1.335(6) . ?
N4 C23 1.494(6) . ?
C1 C8 1.387(5) . ?
C1 C10 1.493(5) . ?
C1 C3 1.388(5) . ?
C4 C14 1.388(5) . ?
C4 C18 1.389(5) . ?
C4 C20 1.512(5) . ?
C6 C9 1.517(5) . ?
C8 H8 0.9500 . ?
C8 C18 1.388(5) . ?
C12 C11 1.504(6) . ?
C14 H14 0.9500 . ?
C14 C3 1.383(6) . ?
C16 C13 1.392(6) . ?
C16 C15 1.478(7) . ?
C16 C17 1.388(6) . ?
C18 H18 0.9500 . ?
C22 H22 0.9500 . ?
C22 C7 1.369(7) . ?
C22 C15 1.392(6) . ?
C24 H24 0.9500 . ?
C24 C17 1.369(7) . ?
C3 H3 0.9500 . ?
C13 H13 0.9500 . ?
C13 C19 1.376(7) . ?
C7 H7 0.9500 . ?
C15 C21 1.391(6) . ?
C2 H2 0.9500 . ?
C2 C21 1.365(6) . ?
C17 H17 0.9500 . ?
C9 H9A 0.9900 . ?
C9 H9B 0.9900 . ?
C9 C23 1.513(6) . ?
C19 H19 0.9500 . ?
C5 H5A 0.9900 . ?
C5 H5B 0.9900 . ?
C5 C11 1.522(7) . ?
C21 H21 0.9500 . ?
C11 H11A 0.9900 . ?
C11 H11B 0.9900 . ?
C23 H23A 0.9900 . ?
C23 H23B 0.9900 . ?
N3 O3 1.221(13) . ?
N3 O13 1.216(13) . ?
N3 O7 1.209(13) . ?
N2 O15 1.223(12) . ?
N2 O2 1.222(12) . ?
N2 O17 1.207(12) . ?
O5 H5C 0.8699 . ?
O5 H5D 0.8702 . ?
O9 H9C 0.8699 . ?
O9 H9D 0.8700 . ?
O11 H11C 0.8701 . ?
O11 H11D 0.8702 . ?
O19 H19A 0.8699 . ?
O19 H19B 0.8700 . ?

loop_
_geom_torsion_atom_site_label_1
_geom_torsion_atom_site_label_2
_geom_torsion_atom_site_label_3
_geom_torsion_atom_site_label_4
_geom_torsion
_geom_torsion_site_symmetry_1
_geom_torsion_site_symmetry_2
_geom_torsion_site_symmetry_3
_geom_torsion_site_symmetry_4
_geom_torsion_publ_flag
Tb1 O1 C6 O12 -59.1(11) . . . . ?
Tb1 O1 C6 C9 119.7(9) . . . . ?
Tb1 O4 C12 O16 11.1(4) 7_576 . . . ?
Tb1 O4 C12 C11 -169.7(4) 7_576 . . . ?
Tb1 O6 C10 O8 4.8(4) 3_655 . . . ?
Tb1 O6 C10 C1 -173.8(3) 3_655 . . . ?
Tb1 O8 C10 O6 -4.9(4) 3_655 . . . ?
Tb1 O8 C10 C1 173.7(3) 3_655 . . . ?
Tb1 O10 C20 O14 3.1(7) . . . . ?
Tb1 O10 C20 C4 -177.5(3) . . . . ?
Tb1 O12 C6 O1 -12.7(6) 5_666 . . . ?
Tb1 O12 C6 C9 168.5(3) 5_666 . . . ?
Tb1 O16 C12 O4 -11.4(4) 7_576 . . . ?
Tb1 O16 C12 C11 169.3(3) 7_576 . . . ?
O1 C6 C9 C23 32.8(5) . . . . ?
O4 C12 C11 C5 9.3(6) . . . . ?
O12 C6 C9 C23 -148.3(4) . . . . ?
O16 C12 C11 C5 -171.5(4) . . . . ?
N1 C2 C21 C15 1.0(6) . . . . ?
N1 C5 C11 C12 67.7(5) . . . . ?
N4 C24 C17 C16 -1.8(7) . . . . ?
C1 C8 C18 C4 2.9(6) . . . . ?
C4 C14 C3 C1 2.6(6) . . . . ?
C6 C9 C23 N4 69.9(5) . . . . ?
C8 C1 C10 O6 10.2(6) . . . . ?
C8 C1 C10 O8 -168.5(4) . . . . ?
C8 C1 C3 C14 0.0(6) . . . . ?
C10 C1 C8 C18 174.1(4) . . . . ?
C10 C1 C3 C14 -176.8(4) . . . . ?
C14 C4 C18 C8 -0.3(6) . . . . ?
C14 C4 C20 O10 -148.0(4) . . . . ?
C14 C4 C20 O14 31.4(6) . . . . ?
C16 C13 C19 N4 0.2(7) . . . . ?
C16 C15 C21 C2 -173.6(4) . . . . ?
C18 C4 C14 C3 -2.4(6) . . . . ?
C18 C4 C20 O10 30.1(5) . . . . ?
C18 C4 C20 O14 -150.5(4) . . . . ?
C20 C4 C14 C3 175.7(4) . . . . ?
C20 C4 C18 C8 -178.3(3) . . . . ?
C22 C15 C21 C2 1.7(6) . . . . ?
C24 N4 C19 C13 3.3(7) . . . . ?
C24 N4 C23 C9 66.4(5) . . . . ?
C3 C1 C8 C18 -2.8(6) . . . . ?
C3 C1 C10 O6 -173.0(4) . . . . ?
C3 C1 C10 O8 8.3(6) . . . . ?
C13 C16 C15 C22 155.5(4) . . . . ?
C13 C16 C15 C21 -29.4(6) . . . . ?
C13 C16 C17 C24 5.1(7) . . . . ?
C7 N1 C2 C21 -2.8(6) . . . . ?
C7 N1 C5 C11 -109.8(5) . . . . ?
C7 C22 C15 C16 172.6(4) . . . . ?
C7 C22 C15 C21 -2.7(6) . . . . ?
C15 C16 C13 C19 172.4(4) . . . . ?
C15 C16 C17 C24 -171.6(4) . . . . ?
C15 C22 C7 N1 1.0(7) . . . . ?
C2 N1 C7 C22 1.8(6) . . . . ?
C2 N1 C5 C11 73.2(5) . . . . ?
C17 C16 C13 C19 -4.3(7) . . . . ?
C17 C16 C15 C22 -28.0(6) . . . . ?
C17 C16 C15 C21 147.1(4) . . . . ?
C19 N4 C24 C17 -2.5(7) . . . . ?
C19 N4 C23 C9 -117.9(4) . . . . ?
C5 N1 C7 C22 -175.2(4) . . . . ?
C5 N1 C2 C21 174.2(4) . . . . ?
C23 N4 C24 C17 173.2(4) . . . . ?
C23 N4 C19 C13 -172.4(4) . . . . ?
